data_4024979
loop_
_publ_author_name
'Gagik G. Melikyan'
'Ryan Spencer'
'Edwin Abedi'

_publ_section_title
;
Stereoselective Synthesis of meso-1,5-Cyclodecadiynes
;
_journal_name_full 'Journal of Organic Chemistry'
_journal_page_first 8541
_journal_page_last 8546
_journal_paper_doi 10.1021/jo901404f
_journal_volume 74
_journal_year 2009
_chemical_formula_moiety 'C38.38 H28.77 Cl0.77 Co4 O16'
_chemical_formula_sum 'C38.38 H28.77 Cl0.77 Co4 O16'
_chemical_formula_weight 1009.02
_chemical_name_systematic
; 
 ? 
;
_space_group_IT_number 2
_symmetry_cell_setting triclinic
_symmetry_space_group_name_Hall '-P 1'
_symmetry_space_group_name_H-M 'P -1'
_atom_sites_solution_hydrogens geom
_atom_sites_solution_primary direct
_atom_sites_solution_secondary difmap
_audit_creation_method SHELXL-97
_cell_angle_alpha 77.142(6)
_cell_angle_beta 80.899(6)
_cell_angle_gamma 79.827(7)
_cell_formula_units_Z 4
_cell_length_a 13.737(6)
_cell_length_b 17.351(7)
_cell_length_c 18.478(7)
_cell_measurement_reflns_used 1029
_cell_measurement_temperature 172(2)
_cell_measurement_theta_max 20.106
_cell_measurement_theta_min 2.284
_cell_volume 4194(3)
_computing_cell_refinement 'Bruker SMART'
_computing_data_collection 'Bruker SMART'
_computing_data_reduction 'Bruker SAINT'
_computing_molecular_graphics 'Bruker SHELXTL'
_computing_publication_material 'Bruker SHELXTL'
_computing_structure_refinement 'SHELXL-97 (Sheldrick, 2008)'
_computing_structure_solution 'SHELXS-97 (Sheldrick, 2008)'
_diffrn_ambient_temperature 172(2)
_diffrn_measured_fraction_theta_full 0.999
_diffrn_measured_fraction_theta_max 0.999
_diffrn_measurement_device_type 'CCD area detector'
_diffrn_measurement_method 'phi and omega scans'
_diffrn_radiation_monochromator graphite
_diffrn_radiation_source 'fine-focus sealed tube'
_diffrn_radiation_type MoK\a
_diffrn_radiation_wavelength 0.71073
_diffrn_reflns_av_R_equivalents 0.3106
_diffrn_reflns_av_sigmaI/netI 0.3619
_diffrn_reflns_limit_h_max 16
_diffrn_reflns_limit_h_min -16
_diffrn_reflns_limit_k_max 20
_diffrn_reflns_limit_k_min -20
_diffrn_reflns_limit_l_max 22
_diffrn_reflns_limit_l_min -22
_diffrn_reflns_number 59179
_diffrn_reflns_theta_full 25.35
_diffrn_reflns_theta_max 25.35
_diffrn_reflns_theta_min 1.14
_exptl_absorpt_coefficient_mu 1.673
_exptl_absorpt_correction_T_max 0.9673
_exptl_absorpt_correction_T_min 0.8119
_exptl_absorpt_correction_type multi-scan
_exptl_absorpt_process_details SADABS
_exptl_crystal_colour orange
_exptl_crystal_density_diffrn 1.598
_exptl_crystal_density_method 'not measured'
_exptl_crystal_description needle
_exptl_crystal_F_000 2033
_exptl_crystal_size_max 0.13
_exptl_crystal_size_mid 0.05
_exptl_crystal_size_min 0.02
_refine_diff_density_max 0.930
_refine_diff_density_min -0.825
_refine_diff_density_rms 0.142
_refine_ls_extinction_method none
_refine_ls_goodness_of_fit_ref 1.064
_refine_ls_hydrogen_treatment constr
_refine_ls_matrix_type full
_refine_ls_number_parameters 709
_refine_ls_number_reflns 15352
_refine_ls_number_restraints 0
_refine_ls_restrained_S_all 1.064
_refine_ls_R_factor_all 0.2961
_refine_ls_R_factor_gt 0.0995
_refine_ls_shift/su_max 0.004
_refine_ls_shift/su_mean 0.000
_refine_ls_structure_factor_coef Fsqd
_refine_ls_weighting_details 'calc w=1/[\s^2^(Fo^2^)+(0.0400P)^2^+0.0000P] where P=(Fo^2^+2Fc^2^)/3'
_refine_ls_weighting_scheme calc
_refine_ls_wR_factor_gt 0.1591
_refine_ls_wR_factor_ref 0.2065
_reflns_number_gt 4946
_reflns_number_total 15352
_reflns_threshold_expression >2sigma(I)
_cod_data_source_file jo901404f_si_002.cif
_cod_data_source_block rs62_0m
_cod_depositor_comments
;
The following automatic conversions were performed:
'_symmetry_cell_setting' value 'Triclinic' changed to 'triclinic'
according to '/home/saulius/struct/CIF-dictionaries/cif_core.dic'
dictionary named 'cif_core.dic' version 2.4.1 from 2010-06-29.

Automatic conversion script
Id: cif_fix_enum 1527 2010-12-29 10:47:43Z saulius 
;
_cod_original_sg_symbol_H-M P-1
_cod_database_code 4024979

loop_
_symmetry_equiv_pos_as_xyz
'x, y, z'
'-x, -y, -z'

loop_
_atom_site_label
_atom_site_type_symbol
_atom_site_fract_x
_atom_site_fract_y
_atom_site_fract_z
_atom_site_U_iso_or_equiv
_atom_site_adp_type
_atom_site_occupancy
_atom_site_symmetry_multiplicity
_atom_site_calc_flag
_atom_site_refinement_flags
_atom_site_disorder_assembly
_atom_site_disorder_group
C1 C 0.0858(8) 0.7671(7) 0.1432(7) 0.031(3) Uiso 1 1 d . . .
C2 C 0.0403(9) 0.7733(7) 0.2104(7) 0.035(3) Uiso 1 1 d . . .
C3 C 0.0621(9) 0.7636(7) 0.2911(6) 0.036(3) Uiso 1 1 d . . .
H3A H -0.0013 0.7745 0.3236 0.043 Uiso 1 1 calc R . .
H3B H 0.0922 0.7078 0.3092 0.043 Uiso 1 1 calc R . .
C4 C 0.1317(9) 0.8193(7) 0.2970(7) 0.042(4) Uiso 1 1 d . . .
H4A H 0.0923 0.8654 0.3168 0.050 Uiso 1 1 calc R . .
H4B H 0.1640 0.8401 0.2462 0.050 Uiso 1 1 calc R . .
C5 C 0.2122(9) 0.7805(7) 0.3469(7) 0.043(4) Uiso 1 1 d . . .
H5A H 0.2477 0.8228 0.3537 0.051 Uiso 1 1 calc R . .
H5B H 0.1795 0.7571 0.3966 0.051 Uiso 1 1 calc R . .
C6 C 0.2881(8) 0.7165(6) 0.3193(6) 0.029(3) Uiso 1 1 d . . .
H6A H 0.2546 0.6702 0.3201 0.034 Uiso 1 1 calc R . .
H6B H 0.3388 0.6984 0.3544 0.034 Uiso 1 1 calc R . .
C7 C 0.3410(9) 0.7419(7) 0.2407(7) 0.036(3) Uiso 1 1 d . . .
C8 C 0.3342(8) 0.7632(7) 0.1692(7) 0.033(3) Uiso 1 1 d . . .
C9 C 0.2685(8) 0.7895(7) 0.1053(6) 0.032(3) Uiso 1 1 d . . .
H9A H 0.2322 0.8432 0.1123 0.038 Uiso 1 1 calc R . .
C10 C 0.1842(8) 0.7419(6) 0.0991(7) 0.032(3) Uiso 1 1 d . . .
H10A H 0.1715 0.7590 0.0456 0.038 Uiso 1 1 calc R . .
C11 C 0.2091(9) 0.6514(7) 0.1112(7) 0.036(3) Uiso 1 1 d . . .
C12 C 0.2012(8) 0.6161(7) 0.0501(7) 0.040(4) Uiso 1 1 d . . .
H12A H 0.1888 0.6491 0.0030 0.047 Uiso 1 1 calc R . .
C13 C 0.2113(9) 0.5349(7) 0.0590(7) 0.048(4) Uiso 1 1 d . . .
H13A H 0.2047 0.5125 0.0179 0.057 Uiso 1 1 calc R . .
C14 C 0.2316(9) 0.4826(8) 0.1284(7) 0.035(3) Uiso 1 1 d . . .
C15 C 0.2406(8) 0.5202(7) 0.1860(7) 0.030(3) Uiso 1 1 d . . .
C16 C 0.2261(8) 0.6014(7) 0.1783(7) 0.032(3) Uiso 1 1 d . . .
H16A H 0.2278 0.6238 0.2205 0.039 Uiso 1 1 calc R . .
C17 C 0.2283(10) 0.3641(8) 0.0866(8) 0.068(5) Uiso 1 1 d . . .
H17A H 0.2388 0.3062 0.1052 0.102 Uiso 1 1 calc R . .
H17B H 0.2759 0.3779 0.0420 0.102 Uiso 1 1 calc R . .
H17C H 0.1602 0.3811 0.0737 0.102 Uiso 1 1 calc R . .
C18 C 0.2650(9) 0.4962(7) 0.3160(7) 0.047(4) Uiso 1 1 d . . .
H18A H 0.2759 0.4515 0.3583 0.070 Uiso 1 1 calc R . .
H18B H 0.2035 0.5315 0.3285 0.070 Uiso 1 1 calc R . .
H18C H 0.3214 0.5263 0.3051 0.070 Uiso 1 1 calc R . .
C19 C 0.3331(8) 0.8069(7) 0.0293(7) 0.034(3) Uiso 1 1 d . . .
C20 C 0.3310(9) 0.8840(8) -0.0098(7) 0.047(4) Uiso 1 1 d . . .
H20A H 0.2918 0.9277 0.0093 0.056 Uiso 1 1 calc R . .
C21 C 0.3905(10) 0.8953(8) -0.0805(8) 0.057(4) Uiso 1 1 d . . .
H21A H 0.3886 0.9477 -0.1103 0.068 Uiso 1 1 calc R . .
C22 C 0.4500(10) 0.8340(8) -0.1069(8) 0.050(4) Uiso 1 1 d . . .
C23 C 0.4489(9) 0.7562(8) -0.0694(7) 0.043(4) Uiso 1 1 d . . .
C24 C 0.3904(8) 0.7440(7) 0.0000(6) 0.035(3) Uiso 1 1 d . . .
H24A H 0.3898 0.6911 0.0281 0.042 Uiso 1 1 calc R . .
C25 C 0.5080(10) 0.6169(8) -0.0610(8) 0.057(4) Uiso 1 1 d . . .
H25A H 0.5537 0.5811 -0.0894 0.086 Uiso 1 1 calc R . .
H25B H 0.4405 0.6033 -0.0548 0.086 Uiso 1 1 calc R . .
H25C H 0.5296 0.6110 -0.0117 0.086 Uiso 1 1 calc R . .
C26 C 0.5267(12) 0.9185(10) -0.2106(10) 0.100(6) Uiso 1 1 d . . .
H26A H 0.5697 0.9170 -0.2581 0.150 Uiso 1 1 calc R . .
H26B H 0.5592 0.9407 -0.1781 0.150 Uiso 1 1 calc R . .
H26C H 0.4629 0.9520 -0.2202 0.150 Uiso 1 1 calc R . .
C27 C -0.1296(13) 0.9051(9) 0.1600(9) 0.070(5) Uiso 1 1 d . . .
C28 C 0.0124(11) 0.8891(9) 0.0315(9) 0.061(4) Uiso 1 1 d . . .
C29 C 0.0479(11) 0.9421(10) 0.1531(8) 0.064(5) Uiso 1 1 d . . .
C30 C -0.0645(11) 0.7296(9) 0.0624(9) 0.068(5) Uiso 1 1 d . . .
C31 C -0.1619(12) 0.7395(9) 0.2124(9) 0.069(5) Uiso 1 1 d . . .
C32 C -0.0107(10) 0.6239(9) 0.1850(8) 0.052(4) Uiso 1 1 d . . .
C33 C 0.4707(12) 0.8860(10) 0.1142(10) 0.070(5) Uiso 1 1 d . . .
C34 C 0.3226(11) 0.9176(9) 0.2199(8) 0.054(4) Uiso 1 1 d . . .
C35 C 0.4921(11) 0.8337(9) 0.2682(9) 0.060(5) Uiso 1 1 d . . .
C36 C 0.5572(11) 0.7185(8) 0.1094(8) 0.049(4) Uiso 1 1 d . . .
C37 C 0.5308(10) 0.6588(8) 0.2697(8) 0.050(4) Uiso 1 1 d . . .
C38 C 0.4524(10) 0.6003(9) 0.1707(8) 0.050(4) Uiso 1 1 d . . .
C1B C 0.7742(9) 0.3243(7) 0.2266(7) 0.035(3) Uiso 1 1 d . . .
C2B C 0.7973(8) 0.3147(6) 0.2942(6) 0.029(3) Uiso 1 1 d . . .
C3B C 0.8165(8) 0.2596(6) 0.3705(6) 0.026(3) Uiso 1 1 d . . .
H3BA H 0.8764 0.2201 0.3592 0.031 Uiso 1 1 calc R . .
C4B C 0.7359(8) 0.2087(6) 0.4147(7) 0.033(3) Uiso 1 1 d . . .
H4BA H 0.7563 0.1925 0.4662 0.039 Uiso 1 1 calc R . .
C5B C 0.7404(8) 0.1311(7) 0.3918(6) 0.029(3) Uiso 1 1 d . . .
C6B C 0.7372(9) 0.0944(7) 0.3381(7) 0.035(3) Uiso 1 1 d . . .
C7B C 0.7329(9) 0.1109(7) 0.2529(6) 0.041(4) Uiso 1 1 d . . .
H7BA H 0.7320 0.0599 0.2376 0.049 Uiso 1 1 calc R . .
H7BB H 0.6701 0.1465 0.2414 0.049 Uiso 1 1 calc R . .
C8B C 0.8195(8) 0.1490(7) 0.2085(6) 0.038(3) Uiso 1 1 d . . .
H8BA H 0.8549 0.1669 0.2430 0.045 Uiso 1 1 calc R . .
H8BB H 0.8665 0.1082 0.1858 0.045 Uiso 1 1 calc R . .
C9B C 0.7916(9) 0.2182(6) 0.1483(6) 0.038(3) Uiso 1 1 d . . .
H9BA H 0.7551 0.2002 0.1145 0.046 Uiso 1 1 calc R . .
H9BB H 0.8535 0.2353 0.1187 0.046 Uiso 1 1 calc R . .
C10B C 0.7282(8) 0.2902(6) 0.1740(6) 0.028(3) Uiso 1 1 d . . .
H10B H 0.7150 0.3325 0.1295 0.034 Uiso 1 1 calc R . .
H10C H 0.6633 0.2749 0.1992 0.034 Uiso 1 1 calc R . .
C11B C 0.8478(8) 0.3062(6) 0.4234(6) 0.027(3) Uiso 1 1 d . . .
C12B C 0.7766(9) 0.3646(6) 0.4522(6) 0.031(3) Uiso 1 1 d . . .
H12B H 0.7110 0.3763 0.4385 0.037 Uiso 1 1 calc R . .
C13B C 0.8052(9) 0.4050(7) 0.5015(7) 0.038(3) Uiso 1 1 d . . .
C14B C 0.8999(10) 0.3886(7) 0.5196(7) 0.041(4) Uiso 1 1 d . . .
C15B C 0.9690(9) 0.3291(7) 0.4926(7) 0.042(4) Uiso 1 1 d . . .
H15A H 1.0343 0.3173 0.5070 0.050 Uiso 1 1 calc R . .
C16B C 0.9424(9) 0.2872(7) 0.4449(7) 0.039(4) Uiso 1 1 d . . .
H16B H 0.9887 0.2460 0.4272 0.047 Uiso 1 1 calc R . .
C17B C 1.0177(9) 0.4256(7) 0.5829(7) 0.053(4) Uiso 1 1 d . . .
H17D H 1.0211 0.4585 0.6189 0.079 Uiso 1 1 calc R . .
H17E H 1.0587 0.4441 0.5359 0.079 Uiso 1 1 calc R . .
H17F H 1.0427 0.3697 0.6031 0.079 Uiso 1 1 calc R . .
C18B C 0.6377(9) 0.4767(7) 0.5162(7) 0.053(4) Uiso 1 1 d . . .
H18D H 0.6001 0.5189 0.5413 0.079 Uiso 1 1 calc R . .
H18E H 0.6080 0.4275 0.5347 0.079 Uiso 1 1 calc R . .
H18F H 0.6357 0.4934 0.4621 0.079 Uiso 1 1 calc R . .
C19B C 0.6329(9) 0.2475(7) 0.4272(7) 0.038(3) Uiso 1 1 d . . .
C20B C 0.5877(10) 0.2553(7) 0.4992(7) 0.047(4) Uiso 1 1 d . . .
H20B H 0.6280 0.2413 0.5387 0.056 Uiso 1 1 calc R . .
C21B C 0.4884(10) 0.2820(7) 0.5155(8) 0.057(4) Uiso 1 1 d . . .
H21B H 0.4603 0.2839 0.5656 0.068 Uiso 1 1 calc R . .
C22B C 0.4301(10) 0.3061(7) 0.4584(7) 0.037(3) Uiso 1 1 d . . .
C23B C 0.4735(10) 0.3000(7) 0.3841(8) 0.045(4) Uiso 1 1 d . . .
C24B C 0.5731(9) 0.2695(7) 0.3718(7) 0.037(3) Uiso 1 1 d . . .
H24B H 0.6011 0.2636 0.3226 0.045 Uiso 1 1 calc R . .
C25B C 0.4462(9) 0.3180(8) 0.2581(7) 0.055(4) Uiso 1 1 d . . .
H25D H 0.3938 0.3379 0.2254 0.083 Uiso 1 1 calc R . .
H25E H 0.4706 0.2617 0.2570 0.083 Uiso 1 1 calc R . .
H25F H 0.5014 0.3492 0.2408 0.083 Uiso 1 1 calc R . .
C26B C 0.2810(10) 0.3285(8) 0.5425(8) 0.068(5) Uiso 1 1 d . . .
H26D H 0.2103 0.3504 0.5417 0.102 Uiso 1 1 calc R . .
H26E H 0.3121 0.3590 0.5688 0.102 Uiso 1 1 calc R . .
H26F H 0.2874 0.2724 0.5683 0.102 Uiso 1 1 calc R . .
C27B C 0.9893(10) 0.2708(8) 0.1945(8) 0.048(4) Uiso 1 1 d . . .
C28B C 0.9287(10) 0.4215(8) 0.1284(8) 0.051(4) Uiso 1 1 d . . .
C29B C 0.9893(11) 0.3866(8) 0.2733(8) 0.048(4) Uiso 1 1 d . . .
C30B C 0.7146(9) 0.4891(8) 0.1683(8) 0.043(4) Uiso 1 1 d . . .
C31B C 0.7895(10) 0.4933(8) 0.3016(7) 0.043(4) Uiso 1 1 d . . .
C32B C 0.6207(11) 0.4411(8) 0.3035(8) 0.047(4) Uiso 1 1 d . . .
C33B C 0.9567(12) 0.0635(9) 0.3462(8) 0.057(5) Uiso 1 1 d . . .
C34B C 0.8592(13) -0.0651(11) 0.3815(10) 0.089(6) Uiso 1 1 d . . .
C35B C 0.8694(12) 0.0295(10) 0.4946(11) 0.084(6) Uiso 1 1 d . . .
C36B C 0.6453(11) -0.0506(10) 0.4214(8) 0.063(5) Uiso 1 1 d . . .
C37B C 0.6445(10) 0.0445(8) 0.5304(9) 0.055(4) Uiso 1 1 d . . .
C38B C 0.5387(11) 0.0902(8) 0.4086(7) 0.044(4) Uiso 1 1 d . . .
C1S C 0.2220(16) 0.2405(12) 0.3645(11) 0.039(6) Uiso 0.56 1 d P . .
H1SA H 0.1780 0.2923 0.3634 0.047 Uiso 0.56 1 calc PR . .
H1SB H 0.2916 0.2504 0.3604 0.047 Uiso 0.56 1 calc PR . .
C2S C 0.764(5) 0.885(4) 0.910(3) 0.044(18) Uiso 0.21 1 d P . .
H2SA H 0.7762 0.9358 0.8745 0.053 Uiso 0.21 1 calc PR . .
H2SB H 0.8212 0.8438 0.8994 0.053 Uiso 0.21 1 calc PR . .
Cl1 Cl 0.1941(4) 0.1783(4) 0.4479(3) 0.058(2) Uani 0.56 1 d P . .
Cl2 Cl 0.2087(6) 0.2032(5) 0.2897(4) 0.094(3) Uani 0.56 1 d P . .
Cl3 Cl 0.6794(14) 0.8632(12) 0.8958(10) 0.077(6) Uani 0.21 1 d P . .
Cl4 Cl 0.7596(13) 0.9006(12) 1.0145(12) 0.091(8) Uani 0.21 1 d P . .
Co1 Co -0.00657(14) 0.86634(11) 0.13487(10) 0.0461(6) Uani 1 1 d . . .
Co2 Co -0.04285(14) 0.72890(11) 0.15830(10) 0.0448(5) Uani 1 1 d . . .
Co3 Co 0.41130(14) 0.83462(10) 0.20099(10) 0.0436(5) Uani 1 1 d . . .
Co4 Co 0.46323(13) 0.69527(10) 0.18876(9) 0.0399(5) Uani 1 1 d . . .
Co1B Co 0.90613(13) 0.35699(10) 0.21801(9) 0.0378(5) Uani 1 1 d . . .
Co2B Co 0.74247(13) 0.42791(10) 0.25651(9) 0.0354(5) Uani 1 1 d . . .
Co3B Co 0.84082(14) 0.03402(11) 0.39937(10) 0.0489(6) Uani 1 1 d . . .
Co4B Co 0.65845(14) 0.04535(10) 0.42828(9) 0.0409(5) Uani 1 1 d . . .
O1 O 0.2427(6) 0.4035(5) 0.1430(4) 0.044(2) Uani 1 1 d . . .
O2 O 0.2564(6) 0.4656(4) 0.2512(4) 0.046(3) Uani 1 1 d . . .
O3 O 0.5083(6) 0.6969(5) -0.1001(5) 0.053(3) Uani 1 1 d . . .
O4 O 0.5103(8) 0.8431(6) -0.1766(5) 0.073(3) Uani 1 1 d . . .
O5 O -0.2142(8) 0.9295(7) 0.1793(7) 0.113(5) Uani 1 1 d . . .
O6 O 0.0326(10) 0.9022(6) -0.0322(6) 0.111(5) Uani 1 1 d . . .
O7 O 0.0784(9) 0.9945(6) 0.1671(7) 0.117(5) Uani 1 1 d . . .
O8 O -0.0731(11) 0.7269(8) 0.0028(6) 0.140(6) Uani 1 1 d . . .
O9 O -0.2389(9) 0.7419(7) 0.2530(8) 0.133(5) Uani 1 1 d . . .
O10 O 0.0033(7) 0.5555(6) 0.2022(6) 0.079(3) Uani 1 1 d . . .
O11 O 0.5196(9) 0.9191(6) 0.0651(6) 0.091(4) Uani 1 1 d . . .
O12 O 0.2680(8) 0.9715(6) 0.2356(6) 0.084(4) Uani 1 1 d . . .
O13 O 0.6202(7) 0.7322(6) 0.0633(5) 0.073(3) Uani 1 1 d . . .
O14 O 0.5720(7) 0.6353(5) 0.3196(5) 0.072(3) Uani 1 1 d . . .
O15 O 0.4598(7) 0.5375(6) 0.1581(5) 0.064(3) Uani 1 1 d . . .
O16 O 0.5428(9) 0.8318(6) 0.3108(6) 0.097(4) Uani 1 1 d . . .
O1B O 0.9183(6) 0.4320(5) 0.5697(4) 0.054(3) Uani 1 1 d . . .
O2B O 0.7403(6) 0.4623(5) 0.5316(4) 0.045(2) Uani 1 1 d . . .
O3B O 0.4064(6) 0.3258(6) 0.3334(5) 0.061(3) Uani 1 1 d . . .
O4B O 0.3304(7) 0.3341(6) 0.4659(5) 0.069(3) Uani 1 1 d . . .
O5B O 1.0405(7) 0.2183(6) 0.1773(5) 0.071(3) Uani 1 1 d . . .
O6B O 0.9377(7) 0.4650(6) 0.0713(5) 0.078(3) Uani 1 1 d . . .
O7B O 1.0385(7) 0.4048(6) 0.3061(5) 0.062(3) Uani 1 1 d . . .
O8B O 0.6966(8) 0.5266(6) 0.1124(5) 0.085(4) Uani 1 1 d . . .
O9B O 0.8173(7) 0.5375(6) 0.3280(5) 0.065(3) Uani 1 1 d . . .
O10B O 0.5411(7) 0.4593(5) 0.3314(5) 0.059(3) Uani 1 1 d . . .
O11B O 1.0287(8) 0.0823(7) 0.3147(6) 0.105(4) Uani 1 1 d . . .
O12B O 0.8687(9) -0.1261(7) 0.3637(8) 0.137(6) Uani 1 1 d . . .
O13B O 0.8837(8) 0.0371(9) 0.5520(6) 0.143(6) Uani 1 1 d . . .
O14B O 0.6360(8) -0.1163(6) 0.4199(6) 0.095(4) Uani 1 1 d . . .
O15B O 0.6375(8) 0.0465(6) 0.5903(5) 0.083(4) Uani 1 1 d . . .
O16B O 0.4595(7) 0.1178(6) 0.3930(5) 0.067(3) Uani 1 1 d . . .

loop_
_atom_site_aniso_label
_atom_site_aniso_U_11
_atom_site_aniso_U_22
_atom_site_aniso_U_33
_atom_site_aniso_U_23
_atom_site_aniso_U_13
_atom_site_aniso_U_12
Cl1 0.031(4) 0.073(5) 0.042(4) 0.026(4) -0.001(3) 0.013(3)
Cl2 0.145(8) 0.105(6) 0.047(5) -0.003(5) -0.055(5) -0.035(6)
Cl3 0.069(14) 0.102(16) 0.048(13) 0.010(11) -0.026(11) 0.006(12)
Cl4 0.057(13) 0.117(17) 0.14(2) -0.115(16) -0.059(13) 0.036(12)
Co1 0.0590(14) 0.0470(13) 0.0287(12) -0.0117(10) -0.0045(10) 0.0060(11)
Co2 0.0515(13) 0.0560(13) 0.0273(12) -0.0138(10) -0.0011(10) -0.0053(10)
Co3 0.0613(14) 0.0457(12) 0.0275(11) -0.0142(9) -0.0051(10) -0.0095(11)
Co4 0.0483(13) 0.0479(12) 0.0241(11) -0.0135(9) -0.0037(9) -0.0015(10)
Co1B 0.0448(12) 0.0532(13) 0.0132(10) -0.0066(9) -0.0001(9) -0.0044(10)
Co2B 0.0483(13) 0.0396(11) 0.0169(10) -0.0084(9) -0.0015(9) -0.0015(10)
Co3B 0.0593(14) 0.0494(13) 0.0282(12) -0.0042(10) -0.0001(10) 0.0093(11)
Co4B 0.0573(14) 0.0462(12) 0.0204(11) -0.0106(9) -0.0018(9) -0.0088(10)
O1 0.092(7) 0.036(5) 0.010(5) -0.014(4) -0.008(5) -0.012(5)
O2 0.088(7) 0.035(5) 0.017(5) -0.011(4) -0.020(5) 0.008(5)
O3 0.055(7) 0.062(7) 0.042(6) -0.026(5) 0.014(5) -0.006(5)
O4 0.120(9) 0.077(8) 0.026(6) -0.017(5) 0.027(6) -0.049(7)
O5 0.072(9) 0.099(10) 0.154(13) -0.032(9) -0.001(8) 0.022(7)
O6 0.200(14) 0.084(8) 0.025(7) 0.006(6) -0.003(8) 0.011(8)
O7 0.159(12) 0.045(7) 0.170(13) -0.026(8) -0.101(10) 0.002(8)
O8 0.252(17) 0.159(12) 0.032(7) -0.006(8) -0.057(9) -0.076(12)
O9 0.099(10) 0.123(11) 0.164(14) -0.050(10) 0.066(10) -0.023(9)
O10 0.064(7) 0.058(7) 0.108(10) -0.011(7) 0.025(6) -0.026(6)
O11 0.149(11) 0.080(8) 0.062(8) -0.019(7) -0.008(8) -0.059(8)
O12 0.085(8) 0.063(7) 0.110(10) -0.044(7) -0.006(7) 0.002(7)
O13 0.063(7) 0.097(8) 0.059(7) -0.027(6) 0.018(6) -0.015(6)
O14 0.098(8) 0.074(7) 0.047(7) -0.016(6) -0.047(6) 0.018(6)
O15 0.063(7) 0.071(7) 0.071(7) -0.045(6) 0.001(6) -0.015(6)
O16 0.132(11) 0.103(9) 0.073(9) -0.025(7) -0.061(8) -0.012(8)
O1B 0.046(6) 0.094(7) 0.033(6) -0.038(5) 0.001(5) -0.011(5)
O2B 0.053(6) 0.059(6) 0.025(5) -0.026(5) -0.008(5) 0.009(5)
O3B 0.046(6) 0.119(9) 0.023(6) -0.036(6) -0.005(5) 0.003(6)
O4B 0.064(7) 0.097(8) 0.033(6) -0.021(6) 0.021(5) 0.005(6)
O5B 0.080(8) 0.069(7) 0.049(7) -0.014(6) 0.017(6) 0.008(6)
O6B 0.075(8) 0.114(9) 0.023(6) 0.020(6) 0.003(5) -0.005(7)
O7B 0.061(7) 0.089(8) 0.040(6) -0.012(6) -0.011(5) -0.022(6)
O8B 0.117(9) 0.091(8) 0.018(6) 0.004(6) 0.018(6) 0.018(7)
O9B 0.080(8) 0.070(7) 0.056(7) -0.027(6) -0.007(6) -0.023(6)
O10B 0.056(7) 0.056(7) 0.057(7) -0.009(5) 0.000(6) 0.009(5)
O11B 0.062(8) 0.145(11) 0.079(9) 0.036(8) -0.004(7) -0.020(8)
O12B 0.120(11) 0.097(10) 0.194(15) -0.082(10) 0.056(10) -0.017(9)
O13B 0.081(9) 0.287(18) 0.050(8) -0.049(10) -0.041(7) 0.051(10)
O14B 0.129(11) 0.070(8) 0.096(10) -0.014(7) -0.054(8) -0.012(7)
O15B 0.116(9) 0.126(10) 0.012(6) -0.012(6) -0.008(6) -0.037(7)
O16B 0.062(7) 0.078(8) 0.063(7) -0.024(6) 0.002(6) -0.014(6)

loop_
_atom_type_symbol
_atom_type_description
_atom_type_scat_dispersion_real
_atom_type_scat_dispersion_imag
_atom_type_scat_source
C C 0.0033 0.0016 'International Tables Vol C Tables 4.2.6.8 and 6.1.1.4'
H H 0.0000 0.0000 'International Tables Vol C Tables 4.2.6.8 and 6.1.1.4'
O O 0.0106 0.0060 'International Tables Vol C Tables 4.2.6.8 and 6.1.1.4'
Co Co 0.3494 0.9721 'International Tables Vol C Tables 4.2.6.8 and 6.1.1.4'
Cl Cl 0.1484 0.1585 'International Tables Vol C Tables 4.2.6.8 and 6.1.1.4'

loop_
_geom_angle_atom_site_label_1
_geom_angle_atom_site_label_2
_geom_angle_atom_site_label_3
_geom_angle
_geom_angle_site_symmetry_1
_geom_angle_site_symmetry_3
_geom_angle_publ_flag
C2 C1 C10 144.7(12) . . ?
C2 C1 Co1 71.5(7) . . ?
C10 C1 Co1 133.0(8) . . ?
C2 C1 Co2 70.3(7) . . ?
C10 C1 Co2 131.8(8) . . ?
Co1 C1 Co2 78.1(4) . . ?
C1 C2 C3 141.1(11) . . ?
C1 C2 Co2 70.3(7) . . ?
C3 C2 Co2 136.9(8) . . ?
C1 C2 Co1 69.2(7) . . ?
C3 C2 Co1 133.3(8) . . ?
Co2 C2 Co1 77.4(4) . . ?
C4 C3 C2 111.7(9) . . ?
C4 C3 H3A 109.3 . . ?
C2 C3 H3A 109.3 . . ?
C4 C3 H3B 109.3 . . ?
C2 C3 H3B 109.3 . . ?
H3A C3 H3B 107.9 . . ?
C3 C4 C5 113.8(10) . . ?
C3 C4 H4A 108.8 . . ?
C5 C4 H4A 108.8 . . ?
C3 C4 H4B 108.8 . . ?
C5 C4 H4B 108.8 . . ?
H4A C4 H4B 107.7 . . ?
C6 C5 C4 116.0(10) . . ?
C6 C5 H5A 108.3 . . ?
C4 C5 H5A 108.3 . . ?
C6 C5 H5B 108.3 . . ?
C4 C5 H5B 108.3 . . ?
H5A C5 H5B 107.4 . . ?
C5 C6 C7 114.7(9) . . ?
C5 C6 H6A 108.6 . . ?
C7 C6 H6A 108.6 . . ?
C5 C6 H6B 108.6 . . ?
C7 C6 H6B 108.6 . . ?
H6A C6 H6B 107.6 . . ?
C8 C7 C6 147.3(12) . . ?
C8 C7 Co4 72.6(8) . . ?
C6 C7 Co4 131.5(8) . . ?
C8 C7 Co3 72.1(7) . . ?
C6 C7 Co3 128.4(8) . . ?
Co4 C7 Co3 77.7(4) . . ?
C7 C8 C9 149.1(12) . . ?
C7 C8 Co4 68.6(7) . . ?
C9 C8 Co4 138.1(8) . . ?
C7 C8 Co3 69.4(7) . . ?
C9 C8 Co3 124.5(8) . . ?
Co4 C8 Co3 75.8(4) . . ?
C8 C9 C19 110.6(9) . . ?
C8 C9 C10 122.0(9) . . ?
C19 C9 C10 109.7(9) . . ?
C8 C9 H9A 104.2 . . ?
C19 C9 H9A 104.2 . . ?
C10 C9 H9A 104.2 . . ?
C1 C10 C11 111.3(9) . . ?
C1 C10 C9 113.2(9) . . ?
C11 C10 C9 117.4(9) . . ?
C1 C10 H10A 104.5 . . ?
C11 C10 H10A 104.5 . . ?
C9 C10 H10A 104.5 . . ?
C16 C11 C12 117.9(11) . . ?
C16 C11 C10 125.1(11) . . ?
C12 C11 C10 116.5(11) . . ?
C13 C12 C11 120.1(12) . . ?
C13 C12 H12A 119.9 . . ?
C11 C12 H12A 119.9 . . ?
C12 C13 C14 122.0(13) . . ?
C12 C13 H13A 119.0 . . ?
C14 C13 H13A 119.0 . . ?
O1 C14 C15 117.7(11) . . ?
O1 C14 C13 126.8(11) . . ?
C15 C14 C13 115.5(12) . . ?
C16 C15 O2 125.7(11) . . ?
C16 C15 C14 122.6(12) . . ?
O2 C15 C14 111.5(10) . . ?
C15 C16 C11 121.7(12) . . ?
C15 C16 H16A 119.2 . . ?
C11 C16 H16A 119.2 . . ?
O1 C17 H17A 109.5 . . ?
O1 C17 H17B 109.5 . . ?
H17A C17 H17B 109.5 . . ?
O1 C17 H17C 109.5 . . ?
H17A C17 H17C 109.5 . . ?
H17B C17 H17C 109.5 . . ?
O2 C18 H18A 109.5 . . ?
O2 C18 H18B 109.5 . . ?
H18A C18 H18B 109.5 . . ?
O2 C18 H18C 109.5 . . ?
H18A C18 H18C 109.5 . . ?
H18B C18 H18C 109.5 . . ?
C20 C19 C24 120.8(12) . . ?
C20 C19 C9 119.5(11) . . ?
C24 C19 C9 119.6(10) . . ?
C19 C20 C21 116.4(12) . . ?
C19 C20 H20A 121.8 . . ?
C21 C20 H20A 121.8 . . ?
C22 C21 C20 122.3(13) . . ?
C22 C21 H21A 118.9 . . ?
C20 C21 H21A 118.9 . . ?
C21 C22 C23 121.3(14) . . ?
C21 C22 O4 123.8(13) . . ?
C23 C22 O4 114.7(12) . . ?
O3 C23 C22 118.4(12) . . ?
O3 C23 C24 124.5(11) . . ?
C22 C23 C24 116.9(13) . . ?
C19 C24 C23 122.0(12) . . ?
C19 C24 H24A 119.0 . . ?
C23 C24 H24A 119.0 . . ?
O3 C25 H25A 109.5 . . ?
O3 C25 H25B 109.5 . . ?
H25A C25 H25B 109.5 . . ?
O3 C25 H25C 109.5 . . ?
H25A C25 H25C 109.5 . . ?
H25B C25 H25C 109.5 . . ?
O4 C26 H26A 109.5 . . ?
O4 C26 H26B 109.5 . . ?
H26A C26 H26B 109.5 . . ?
O4 C26 H26C 109.5 . . ?
H26A C26 H26C 109.5 . . ?
H26B C26 H26C 109.5 . . ?
O5 C27 Co1 177.7(15) . . ?
O6 C28 Co1 174.2(14) . . ?
O7 C29 Co1 175.7(15) . . ?
O8 C30 Co2 176.0(16) . . ?
O9 C31 Co2 174.9(15) . . ?
O10 C32 Co2 175.3(13) . . ?
O11 C33 Co3 169.7(15) . . ?
O12 C34 Co3 176.0(13) . . ?
O16 C35 Co3 178.8(15) . . ?
O13 C36 Co4 175.4(13) . . ?
O14 C37 Co4 178.9(13) . . ?
O15 C38 Co4 170.3(13) . . ?
C2B C1B C10B 146.1(12) . . ?
C2B C1B Co2B 72.0(7) . . ?
C10B C1B Co2B 130.9(8) . . ?
C2B C1B Co1B 72.4(7) . . ?
C10B C1B Co1B 131.0(9) . . ?
Co2B C1B Co1B 77.2(4) . . ?
C1B C2B C3B 149.8(11) . . ?
C1B C2B Co2B 69.4(7) . . ?
C3B C2B Co2B 137.6(8) . . ?
C1B C2B Co1B 69.2(7) . . ?
C3B C2B Co1B 123.3(8) . . ?
Co2B C2B Co1B 75.6(4) . . ?
C11B C3B C2B 111.2(9) . . ?
C11B C3B C4B 108.8(9) . . ?
C2B C3B C4B 119.5(9) . . ?
C11B C3B H3BA 105.4 . . ?
C2B C3B H3BA 105.4 . . ?
C4B C3B H3BA 105.4 . . ?
C19B C4B C5B 111.1(10) . . ?
C19B C4B C3B 119.1(9) . . ?
C5B C4B C3B 114.3(9) . . ?
C19B C4B H4BA 103.3 . . ?
C5B C4B H4BA 103.3 . . ?
C3B C4B H4BA 103.3 . . ?
C6B C5B C4B 147.2(11) . . ?
C6B C5B Co4B 70.1(7) . . ?
C4B C5B Co4B 131.2(8) . . ?
C6B C5B Co3B 70.3(7) . . ?
C4B C5B Co3B 132.2(8) . . ?
Co4B C5B Co3B 77.4(4) . . ?
C5B C6B C7B 141.2(11) . . ?
C5B C6B Co4B 71.0(8) . . ?
C7B C6B Co4B 136.6(9) . . ?
C5B C6B Co3B 71.1(7) . . ?
C7B C6B Co3B 131.5(9) . . ?
Co4B C6B Co3B 77.9(4) . . ?
C8B C7B C6B 112.6(10) . . ?
C8B C7B H7BA 109.1 . . ?
C6B C7B H7BA 109.1 . . ?
C8B C7B H7BB 109.1 . . ?
C6B C7B H7BB 109.1 . . ?
H7BA C7B H7BB 107.8 . . ?
C9B C8B C7B 114.2(10) . . ?
C9B C8B H8BA 108.7 . . ?
C7B C8B H8BA 108.7 . . ?
C9B C8B H8BB 108.7 . . ?
C7B C8B H8BB 108.7 . . ?
H8BA C8B H8BB 107.6 . . ?
C8B C9B C10B 115.8(10) . . ?
C8B C9B H9BA 108.3 . . ?
C10B C9B H9BA 108.3 . . ?
C8B C9B H9BB 108.3 . . ?
C10B C9B H9BB 108.3 . . ?
H9BA C9B H9BB 107.4 . . ?
C1B C10B C9B 114.4(9) . . ?
C1B C10B H10B 108.7 . . ?
C9B C10B H10B 108.7 . . ?
C1B C10B H10C 108.7 . . ?
C9B C10B H10C 108.7 . . ?
H10B C10B H10C 107.6 . . ?
C16B C11B C12B 121.0(11) . . ?
C16B C11B C3B 120.0(10) . . ?
C12B C11B C3B 118.9(10) . . ?
C13B C12B C11B 118.4(11) . . ?
C13B C12B H12B 120.8 . . ?
C11B C12B H12B 120.8 . . ?
C14B C13B O2B 118.1(11) . . ?
C14B C13B C12B 120.2(12) . . ?
O2B C13B C12B 121.6(11) . . ?
C13B C14B O1B 114.5(12) . . ?
C13B C14B C15B 121.0(13) . . ?
O1B C14B C15B 124.3(12) . . ?
C16B C15B C14B 120.0(12) . . ?
C16B C15B H15A 120.0 . . ?
C14B C15B H15A 120.0 . . ?
C11B C16B C15B 119.3(12) . . ?
C11B C16B H16B 120.3 . . ?
C15B C16B H16B 120.3 . . ?
O1B C17B H17D 109.5 . . ?
O1B C17B H17E 109.5 . . ?
H17D C17B H17E 109.5 . . ?
O1B C17B H17F 109.5 . . ?
H17D C17B H17F 109.5 . . ?
H17E C17B H17F 109.5 . . ?
O2B C18B H18D 109.5 . . ?
O2B C18B H18E 109.5 . . ?
H18D C18B H18E 109.5 . . ?
O2B C18B H18F 109.5 . . ?
H18D C18B H18F 109.5 . . ?
H18E C18B H18F 109.5 . . ?
C24B C19B C20B 116.5(12) . . ?
C24B C19B C4B 122.0(12) . . ?
C20B C19B C4B 121.1(12) . . ?
C21B C20B C19B 123.5(13) . . ?
C21B C20B H20B 118.2 . . ?
C19B C20B H20B 118.2 . . ?
C20B C21B C22B 118.9(14) . . ?
C20B C21B H21B 120.5 . . ?
C22B C21B H21B 120.5 . . ?
O4B C22B C21B 125.7(12) . . ?
O4B C22B C23B 115.0(12) . . ?
C21B C22B C23B 119.3(13) . . ?
O3B C23B C24B 128.4(12) . . ?
O3B C23B C22B 112.7(11) . . ?
C24B C23B C22B 118.9(13) . . ?
C19B C24B C23B 122.8(12) . . ?
C19B C24B H24B 118.6 . . ?
C23B C24B H24B 118.6 . . ?
O3B C25B H25D 109.5 . . ?
O3B C25B H25E 109.5 . . ?
H25D C25B H25E 109.5 . . ?
O3B C25B H25F 109.5 . . ?
H25D C25B H25F 109.5 . . ?
H25E C25B H25F 109.5 . . ?
O4B C26B H26D 109.5 . . ?
O4B C26B H26E 109.5 . . ?
H26D C26B H26E 109.5 . . ?
O4B C26B H26F 109.5 . . ?
H26D C26B H26F 109.5 . . ?
H26E C26B H26F 109.5 . . ?
O5B C27B Co1B 177.5(13) . . ?
O6B C28B Co1B 176.1(13) . . ?
O7B C29B Co1B 179.5(14) . . ?
O8B C30B Co2B 178.8(13) . . ?
O9B C31B Co2B 177.0(12) . . ?
O10B C32B Co2B 171.9(12) . . ?
O11B C33B Co3B 178.4(15) . . ?
O12B C34B Co3B 173.9(17) . . ?
O13B C35B Co3B 171.3(17) . . ?
O14B C36B Co4B 177.3(14) . . ?
O15B C37B Co4B 177.5(14) . . ?
O16B C38B Co4B 176.8(13) . . ?
Cl2 C1S Cl1 113.1(12) . . ?
Cl2 C1S H1SA 109.0 . . ?
Cl1 C1S H1SA 109.0 . . ?
Cl2 C1S H1SB 109.0 . . ?
Cl1 C1S H1SB 109.0 . . ?
H1SA C1S H1SB 107.8 . . ?
Cl3 C2S Cl4 114(4) . . ?
Cl3 C2S H2SA 108.8 . . ?
Cl4 C2S H2SA 108.8 . . ?
Cl3 C2S H2SB 108.8 . . ?
Cl4 C2S H2SB 108.8 . . ?
H2SA C2S H2SB 107.7 . . ?
C27 Co1 C29 97.2(7) . . ?
C27 Co1 C28 105.6(7) . . ?
C29 Co1 C28 100.0(7) . . ?
C27 Co1 C1 142.4(6) . . ?
C29 Co1 C1 110.7(6) . . ?
C28 Co1 C1 94.2(6) . . ?
C27 Co1 C2 111.4(6) . . ?
C29 Co1 C2 102.6(6) . . ?
C28 Co1 C2 133.2(6) . . ?
C1 Co1 C2 39.4(4) . . ?
C27 Co1 Co2 93.3(5) . . ?
C29 Co1 Co2 153.6(5) . . ?
C28 Co1 Co2 100.5(4) . . ?
C1 Co1 Co2 51.2(3) . . ?
C2 Co1 Co2 51.0(3) . . ?
C32 Co2 C31 98.5(7) . . ?
C32 Co2 C30 96.3(6) . . ?
C31 Co2 C30 106.9(7) . . ?
C32 Co2 C1 103.0(6) . . ?
C31 Co2 C1 140.8(6) . . ?
C30 Co2 C1 102.8(6) . . ?
C32 Co2 C2 104.8(6) . . ?
C31 Co2 C2 103.4(6) . . ?
C30 Co2 C2 139.7(6) . . ?
C1 Co2 C2 39.4(4) . . ?
C32 Co2 Co1 152.8(5) . . ?
C31 Co2 Co1 100.3(5) . . ?
C30 Co2 Co1 96.8(5) . . ?
C1 Co2 Co1 50.8(3) . . ?
C2 Co2 Co1 51.6(3) . . ?
C34 Co3 C35 97.9(6) . . ?
C34 Co3 C33 96.2(7) . . ?
C35 Co3 C33 104.3(7) . . ?
C34 Co3 C7 104.4(6) . . ?
C35 Co3 C7 105.8(6) . . ?
C33 Co3 C7 140.4(6) . . ?
C34 Co3 C8 105.2(6) . . ?
C35 Co3 C8 141.1(6) . . ?
C33 Co3 C8 103.7(6) . . ?
C7 Co3 C8 38.4(4) . . ?
C34 Co3 Co4 154.0(5) . . ?
C35 Co3 Co4 96.5(5) . . ?
C33 Co3 Co4 101.0(5) . . ?
C7 Co3 Co4 50.6(3) . . ?
C8 Co3 Co4 51.8(3) . . ?
C38 Co4 C37 97.7(6) . . ?
C38 Co4 C36 94.9(6) . . ?
C37 Co4 C36 105.7(6) . . ?
C38 Co4 C7 111.7(6) . . ?
C37 Co4 C7 97.1(6) . . ?
C36 Co4 C7 142.1(5) . . ?
C38 Co4 C8 105.1(6) . . ?
C37 Co4 C8 135.4(6) . . ?
C36 Co4 C8 109.8(6) . . ?
C7 Co4 C8 38.8(4) . . ?
C38 Co4 Co3 157.4(5) . . ?
C37 Co4 Co3 99.6(4) . . ?
C36 Co4 Co3 94.3(4) . . ?
C7 Co4 Co3 51.7(3) . . ?
C8 Co4 Co3 52.3(3) . . ?
C28B Co1B C27B 95.9(6) . . ?
C28B Co1B C29B 102.0(6) . . ?
C27B Co1B C29B 96.7(6) . . ?
C28B Co1B C1B 108.5(6) . . ?
C27B Co1B C1B 102.6(6) . . ?
C29B Co1B C1B 141.7(6) . . ?
C28B Co1B C2B 142.9(5) . . ?
C27B Co1B C2B 106.3(5) . . ?
C29B Co1B C2B 104.4(5) . . ?
C1B Co1B C2B 38.4(4) . . ?
C28B Co1B Co2B 96.9(4) . . ?
C27B Co1B Co2B 153.4(4) . . ?
C29B Co1B Co2B 103.2(4) . . ?
C1B Co1B Co2B 51.2(3) . . ?
C2B Co1B Co2B 51.9(3) . . ?
C32B Co2B C30B 96.6(6) . . ?
C32B Co2B C31B 95.0(6) . . ?
C30B Co2B C31B 104.1(6) . . ?
C32B Co2B C1B 111.1(6) . . ?
C30B Co2B C1B 98.7(5) . . ?
C31B Co2B C1B 142.9(5) . . ?
C32B Co2B C2B 105.2(5) . . ?
C30B Co2B C2B 136.8(5) . . ?
C31B Co2B C2B 110.5(5) . . ?
C1B Co2B C2B 38.7(4) . . ?
C32B Co2B Co1B 157.7(4) . . ?
C30B Co2B Co1B 100.0(4) . . ?
C31B Co2B Co1B 95.4(4) . . ?
C1B Co2B Co1B 51.6(3) . . ?
C2B Co2B Co1B 52.5(3) . . ?
C34B Co3B C33B 97.0(7) . . ?
C34B Co3B C35B 109.2(8) . . ?
C33B Co3B C35B 99.1(7) . . ?
C34B Co3B C6B 105.2(7) . . ?
C33B Co3B C6B 104.1(6) . . ?
C35B Co3B C6B 135.3(6) . . ?
C34B Co3B C5B 140.0(7) . . ?
C33B Co3B C5B 107.0(6) . . ?
C35B Co3B C5B 98.1(6) . . ?
C6B Co3B C5B 38.6(4) . . ?
C34B Co3B Co4B 95.8(6) . . ?
C33B Co3B Co4B 154.2(5) . . ?
C35B Co3B Co4B 97.7(5) . . ?
C6B Co3B Co4B 50.8(3) . . ?
C5B Co3B Co4B 51.0(3) . . ?
C36B Co4B C38B 96.4(7) . . ?
C36B Co4B C37B 105.6(6) . . ?
C38B Co4B C37B 99.9(6) . . ?
C36B Co4B C6B 109.4(6) . . ?
C38B Co4B C6B 100.1(6) . . ?
C37B Co4B C6B 137.1(6) . . ?
C36B Co4B C5B 144.3(6) . . ?
C38B Co4B C5B 104.4(5) . . ?
C37B Co4B C5B 99.1(5) . . ?
C6B Co4B C5B 38.9(4) . . ?
C36B Co4B Co3B 98.3(5) . . ?
C38B Co4B Co3B 151.0(4) . . ?
C37B Co4B Co3B 100.1(4) . . ?
C6B Co4B Co3B 51.3(3) . . ?
C5B Co4B Co3B 51.5(3) . . ?
C14 O1 C17 118.6(10) . . ?
C15 O2 C18 117.6(9) . . ?
C23 O3 C25 118.4(10) . . ?
C26 O4 C22 117.1(11) . . ?
C14B O1B C17B 117.1(10) . . ?
C13B O2B C18B 118.5(9) . . ?
C23B O3B C25B 114.5(10) . . ?
C22B O4B C26B 116.0(10) . . ?

loop_
_geom_bond_atom_site_label_1
_geom_bond_atom_site_label_2
_geom_bond_distance
_geom_bond_site_symmetry_2
_geom_bond_publ_flag
C1 C2 1.317(15) . ?
C1 C10 1.511(14) . ?
C1 Co1 1.942(11) . ?
C1 Co2 1.953(11) . ?
C2 C3 1.534(15) . ?
C2 Co2 1.953(12) . ?
C2 Co1 1.970(12) . ?
C3 C4 1.506(14) . ?
C3 H3A 0.9900 . ?
C3 H3B 0.9900 . ?
C4 C5 1.520(14) . ?
C4 H4A 0.9900 . ?
C4 H4B 0.9900 . ?
C5 C6 1.502(14) . ?
C5 H5A 0.9900 . ?
C5 H5B 0.9900 . ?
C6 C7 1.524(15) . ?
C6 H6A 0.9900 . ?
C6 H6B 0.9900 . ?
C7 C8 1.305(14) . ?
C7 Co4 1.937(12) . ?
C7 Co3 1.965(12) . ?
C8 C9 1.538(15) . ?
C8 Co4 1.985(11) . ?
C8 Co3 1.998(11) . ?
C9 C19 1.538(15) . ?
C9 C10 1.569(14) . ?
C9 H9A 1.0000 . ?
C10 C11 1.521(14) . ?
C10 H10A 1.0000 . ?
C11 C16 1.374(14) . ?
C11 C12 1.426(15) . ?
C12 C13 1.365(15) . ?
C12 H12A 0.9500 . ?
C13 C14 1.433(15) . ?
C13 H13A 0.9500 . ?
C14 O1 1.325(13) . ?
C14 C15 1.398(15) . ?
C15 C16 1.365(14) . ?
C15 O2 1.377(12) . ?
C16 H16A 0.9500 . ?
C17 O1 1.421(14) . ?
C17 H17A 0.9800 . ?
C17 H17B 0.9800 . ?
C17 H17C 0.9800 . ?
C18 O2 1.442(13) . ?
C18 H18A 0.9800 . ?
C18 H18B 0.9800 . ?
C18 H18C 0.9800 . ?
C19 C20 1.370(15) . ?
C19 C24 1.388(14) . ?
C20 C21 1.420(16) . ?
C20 H20A 0.9500 . ?
C21 C22 1.355(16) . ?
C21 H21A 0.9500 . ?
C22 C23 1.375(15) . ?
C22 O4 1.411(14) . ?
C23 O3 1.364(14) . ?
C23 C24 1.395(15) . ?
C24 H24A 0.9500 . ?
C25 O3 1.416(13) . ?
C25 H25A 0.9800 . ?
C25 H25B 0.9800 . ?
C25 H25C 0.9800 . ?
C26 O4 1.360(15) . ?
C26 H26A 0.9800 . ?
C26 H26B 0.9800 . ?
C26 H26C 0.9800 . ?
C27 O5 1.192(16) . ?
C27 Co1 1.736(18) . ?
C28 O6 1.146(15) . ?
C28 Co1 1.848(16) . ?
C29 O7 1.158(15) . ?
C29 Co1 1.739(17) . ?
C30 O8 1.139(17) . ?
C30 Co2 1.840(17) . ?
C31 O9 1.197(16) . ?
C31 Co2 1.779(17) . ?
C32 O10 1.148(14) . ?
C32 Co2 1.773(15) . ?
C33 O11 1.148(16) . ?
C33 Co3 1.800(17) . ?
C34 O12 1.152(14) . ?
C34 Co3 1.774(15) . ?
C35 O16 1.122(15) . ?
C35 Co3 1.788(17) . ?
C36 O13 1.131(14) . ?
C36 Co4 1.817(15) . ?
C37 O14 1.120(14) . ?
C37 Co4 1.819(15) . ?
C38 O15 1.148(14) . ?
C38 Co4 1.787(15) . ?
C1B C2B 1.305(14) . ?
C1B C10B 1.508(14) . ?
C1B Co2B 1.954(12) . ?
C1B Co1B 1.966(12) . ?
C2B C3B 1.549(14) . ?
C2B Co2B 1.986(11) . ?
C2B Co1B 2.004(11) . ?
C3B C11B 1.550(14) . ?
C3B C4B 1.553(14) . ?
C3B H3BA 1.0000 . ?
C4B C19B 1.461(14) . ?
C4B C5B 1.488(14) . ?
C4B H4BA 1.0000 . ?
C5B C6B 1.301(15) . ?
C5B Co4B 1.959(11) . ?
C5B Co3B 1.973(11) . ?
C6B C7B 1.545(15) . ?
C6B Co4B 1.948(12) . ?
C6B Co3B 1.964(12) . ?
C7B C8B 1.502(14) . ?
C7B H7BA 0.9900 . ?
C7B H7BB 0.9900 . ?
C8B C9B 1.485(14) . ?
C8B H8BA 0.9900 . ?
C8B H8BB 0.9900 . ?
C9B C10B 1.514(14) . ?
C9B H9BA 0.9900 . ?
C9B H9BB 0.9900 . ?
C10B H10B 0.9900 . ?
C10B H10C 0.9900 . ?
C11B C16B 1.381(14) . ?
C11B C12B 1.412(14) . ?
C12B C13B 1.403(15) . ?
C12B H12B 0.9500 . ?
C13B C14B 1.361(15) . ?
C13B O2B 1.367(13) . ?
C14B O1B 1.392(14) . ?
C14B C15B 1.396(15) . ?
C15B C16B 1.386(15) . ?
C15B H15A 0.9500 . ?
C16B H16B 0.9500 . ?
C17B O1B 1.406(13) . ?
C17B H17D 0.9800 . ?
C17B H17E 0.9800 . ?
C17B H17F 0.9800 . ?
C18B O2B 1.448(13) . ?
C18B H18D 0.9800 . ?
C18B H18E 0.9800 . ?
C18B H18F 0.9800 . ?
C19B C24B 1.361(15) . ?
C19B C20B 1.400(16) . ?
C20B C21B 1.370(15) . ?
C20B H20B 0.9500 . ?
C21B C22B 1.372(16) . ?
C21B H21B 0.9500 . ?
C22B O4B 1.366(13) . ?
C22B C23B 1.426(16) . ?
C23B O3B 1.367(14) . ?
C23B C24B 1.380(15) . ?
C24B H24B 0.9500 . ?
C25B O3B 1.438(14) . ?
C25B H25D 0.9800 . ?
C25B H25E 0.9800 . ?
C25B H25F 0.9800 . ?
C26B O4B 1.460(14) . ?
C26B H26D 0.9800 . ?
C26B H26E 0.9800 . ?
C26B H26F 0.9800 . ?
C27B O5B 1.121(14) . ?
C27B Co1B 1.806(15) . ?
C28B O6B 1.156(14) . ?
C28B Co1B 1.796(15) . ?
C29B O7B 1.102(14) . ?
C29B Co1B 1.851(15) . ?
C30B O8B 1.131(13) . ?
C30B Co2B 1.792(14) . ?
C31B O9B 1.142(13) . ?
C31B Co2B 1.803(15) . ?
C32B O10B 1.155(13) . ?
C32B Co2B 1.761(15) . ?
C33B O11B 1.127(15) . ?
C33B Co3B 1.825(16) . ?
C34B O12B 1.156(18) . ?
C34B Co3B 1.79(2) . ?
C35B O13B 1.148(18) . ?
C35B Co3B 1.845(19) . ?
C36B O14B 1.177(15) . ?
C36B Co4B 1.739(17) . ?
C37B O15B 1.104(15) . ?
C37B Co4B 1.863(16) . ?
C38B O16B 1.161(13) . ?
C38B Co4B 1.748(14) . ?
C1S Cl2 1.70(2) . ?
C1S Cl1 1.70(2) . ?
C1S H1SA 0.9900 . ?
C1S H1SB 0.9900 . ?
C2S Cl3 1.36(6) . ?
C2S Cl4 2.00(6) . ?
C2S H2SA 0.9900 . ?
C2S H2SB 0.9900 . ?
Co1 Co2 2.453(3) . ?
Co3 Co4 2.447(3) . ?
Co1B Co2B 2.446(3) . ?
Co3B Co4B 2.460(3) . ?

loop_
_geom_torsion_atom_site_label_1
_geom_torsion_atom_site_label_2
_geom_torsion_atom_site_label_3
_geom_torsion_atom_site_label_4
_geom_torsion
_geom_torsion_site_symmetry_1
_geom_torsion_site_symmetry_2
_geom_torsion_site_symmetry_3
_geom_torsion_site_symmetry_4
_geom_torsion_publ_flag
C10 C1 C2 C3 6(3) . . . . ?
Co1 C1 C2 C3 -134.1(17) . . . . ?
Co2 C1 C2 C3 142.3(17) . . . . ?
C10 C1 C2 Co2 -136.0(18) . . . . ?
Co1 C1 C2 Co2 83.6(3) . . . . ?
C10 C1 C2 Co1 140.4(18) . . . . ?
Co2 C1 C2 Co1 -83.6(3) . . . . ?
C1 C2 C3 C4 60(2) . . . . ?
Co2 C2 C3 C4 -177.0(9) . . . . ?
Co1 C2 C3 C4 -52.4(15) . . . . ?
C2 C3 C4 C5 -137.0(11) . . . . ?
C3 C4 C5 C6 66.6(14) . . . . ?
C4 C5 C6 C7 54.6(14) . . . . ?
C5 C6 C7 C8 -68(2) . . . . ?
C5 C6 C7 Co4 162.6(9) . . . . ?
C5 C6 C7 Co3 52.9(14) . . . . ?
C6 C7 C8 C9 11(4) . . . . ?
Co4 C7 C8 C9 154(2) . . . . ?
Co3 C7 C8 C9 -123(2) . . . . ?
C6 C7 C8 Co4 -143(2) . . . . ?
Co3 C7 C8 Co4 82.3(3) . . . . ?
C6 C7 C8 Co3 135(2) . . . . ?
Co4 C7 C8 Co3 -82.3(3) . . . . ?
C7 C8 C9 C19 177.6(19) . . . . ?
Co4 C8 C9 C19 -39.8(16) . . . . ?
Co3 C8 C9 C19 69.0(12) . . . . ?
C7 C8 C9 C10 -51(3) . . . . ?
Co4 C8 C9 C10 91.5(14) . . . . ?
Co3 C8 C9 C10 -159.7(8) . . . . ?
C2 C1 C10 C11 75(2) . . . . ?
Co1 C1 C10 C11 -160.8(9) . . . . ?
Co2 C1 C10 C11 -43.8(15) . . . . ?
C2 C1 C10 C9 -60(2) . . . . ?
Co1 C1 C10 C9 64.4(14) . . . . ?
Co2 C1 C10 C9 -178.6(8) . . . . ?
C8 C9 C10 C1 86.8(13) . . . . ?
C19 C9 C10 C1 -141.6(10) . . . . ?
C8 C9 C10 C11 -45.0(15) . . . . ?
C19 C9 C10 C11 86.6(12) . . . . ?
C1 C10 C11 C16 -63.7(15) . . . . ?
C9 C10 C11 C16 69.0(15) . . . . ?
C1 C10 C11 C12 107.7(12) . . . . ?
C9 C10 C11 C12 -119.6(12) . . . . ?
C16 C11 C12 C13 -0.6(18) . . . . ?
C10 C11 C12 C13 -172.7(10) . . . . ?
C11 C12 C13 C14 -1.0(19) . . . . ?
C12 C13 C14 O1 180.0(12) . . . . ?
C12 C13 C14 C15 -0.2(18) . . . . ?
O1 C14 C15 C16 -176.9(10) . . . . ?
C13 C14 C15 C16 3.2(17) . . . . ?
O1 C14 C15 O2 -2.4(15) . . . . ?
C13 C14 C15 O2 177.8(10) . . . . ?
O2 C15 C16 C11 -178.8(11) . . . . ?
C14 C15 C16 C11 -5.1(18) . . . . ?
C12 C11 C16 C15 3.6(18) . . . . ?
C10 C11 C16 C15 174.9(11) . . . . ?
C8 C9 C19 C20 -110.2(12) . . . . ?
C10 C9 C19 C20 112.3(12) . . . . ?
C8 C9 C19 C24 71.8(14) . . . . ?
C10 C9 C19 C24 -65.6(13) . . . . ?
C24 C19 C20 C21 -0.4(18) . . . . ?
C9 C19 C20 C21 -178.4(11) . . . . ?
C19 C20 C21 C22 -2.9(19) . . . . ?
C20 C21 C22 C23 6(2) . . . . ?
C20 C21 C22 O4 -179.7(12) . . . . ?
C21 C22 C23 O3 178.0(12) . . . . ?
O4 C22 C23 O3 3.2(17) . . . . ?
C21 C22 C23 C24 -5(2) . . . . ?
O4 C22 C23 C24 179.9(11) . . . . ?
C20 C19 C24 C23 0.8(18) . . . . ?
C9 C19 C24 C23 178.7(11) . . . . ?
O3 C23 C24 C19 178.5(11) . . . . ?
C22 C23 C24 C19 2.1(18) . . . . ?
C10B C1B C2B C3B 19(4) . . . . ?
Co2B C1B C2B C3B 157(2) . . . . ?
Co1B C1B C2B C3B -121(2) . . . . ?
C10B C1B C2B Co2B -139(2) . . . . ?
Co1B C1B C2B Co2B 81.9(3) . . . . ?
C10B C1B C2B Co1B 140(2) . . . . ?
Co2B C1B C2B Co1B -81.9(3) . . . . ?
C1B C2B C3B C11B 177.6(19) . . . . ?
Co2B C2B C3B C11B -35.1(15) . . . . ?
Co1B C2B C3B C11B 71.1(11) . . . . ?
C1B C2B C3B C4B -54(3) . . . . ?
Co2B C2B C3B C4B 93.0(13) . . . . ?
Co1B C2B C3B C4B -160.8(8) . . . . ?
C11B C3B C4B C19B 79.2(13) . . . . ?
C2B C3B C4B C19B -50.0(15) . . . . ?
C11B C3B C4B C5B -146.1(10) . . . . ?
C2B C3B C4B C5B 84.7(12) . . . . ?
C19B C4B C5B C6B 80(2) . . . . ?
C3B C4B C5B C6B -59(2) . . . . ?
C19B C4B C5B Co4B -41.8(15) . . . . ?
C3B C4B C5B Co4B 179.9(8) . . . . ?
C19B C4B C5B Co3B -155.6(9) . . . . ?
C3B C4B C5B Co3B 66.1(14) . . . . ?
C4B C5B C6B C7B 6(3) . . . . ?
Co4B C5B C6B C7B 143.0(18) . . . . ?
Co3B C5B C6B C7B -133.7(18) . . . . ?
C4B C5B C6B Co4B -137(2) . . . . ?
Co3B C5B C6B Co4B 83.3(3) . . . . ?
C4B C5B C6B Co3B 140(2) . . . . ?
Co4B C5B C6B Co3B -83.3(3) . . . . ?
C5B C6B C7B C8B 58(2) . . . . ?
Co4B C6B C7B C8B -177.5(9) . . . . ?
Co3B C6B C7B C8B -55.6(14) . . . . ?
C6B C7B C8B C9B -133.9(11) . . . . ?
C7B C8B C9B C10B 64.6(14) . . . . ?
C2B C1B C10B C9B -73(2) . . . . ?
Co2B C1B C10B C9B 163.2(9) . . . . ?
Co1B C1B C10B C9B 51.9(15) . . . . ?
C8B C9B C10B C1B 57.8(14) . . . . ?
C2B C3B C11B C16B -114.4(11) . . . . ?
C4B C3B C11B C16B 111.9(12) . . . . ?
C2B C3B C11B C12B 69.0(13) . . . . ?
C4B C3B C11B C12B -64.6(12) . . . . ?
C16B C11B C12B C13B 2.0(17) . . . . ?
C3B C11B C12B C13B 178.5(10) . . . . ?
C11B C12B C13B C14B 1.1(18) . . . . ?
C11B C12B C13B O2B -179.9(10) . . . . ?
O2B C13B C14B O1B 1.8(17) . . . . ?
C12B C13B C14B O1B -179.2(11) . . . . ?
O2B C13B C14B C15B 178.0(10) . . . . ?
C12B C13B C14B C15B -3.0(19) . . . . ?
C13B C14B C15B C16B 1.9(19) . . . . ?
O1B C14B C15B C16B 177.7(11) . . . . ?
C12B C11B C16B C15B -3.1(17) . . . . ?
C3B C11B C16B C15B -179.6(10) . . . . ?
C14B C15B C16B C11B 1.2(18) . . . . ?
C5B C4B C19B C24B -61.2(15) . . . . ?
C3B C4B C19B C24B 74.7(15) . . . . ?
C5B C4B C19B C20B 111.3(13) . . . . ?
C3B C4B C19B C20B -112.7(13) . . . . ?
C24B C19B C20B C21B 1.2(19) . . . . ?
C4B C19B C20B C21B -171.7(11) . . . . ?
C19B C20B C21B C22B -3.0(19) . . . . ?
C20B C21B C22B O4B -180.0(11) . . . . ?
C20B C21B C22B C23B 2.2(19) . . . . ?
O4B C22B C23B O3B 1.7(16) . . . . ?
C21B C22B C23B O3B 179.8(11) . . . . ?
O4B C22B C23B C24B -177.7(11) . . . . ?
C21B C22B C23B C24B 0.4(18) . . . . ?
C20B C19B C24B C23B 1.6(18) . . . . ?
C4B C19B C24B C23B 174.4(11) . . . . ?
O3B C23B C24B C19B 178.4(12) . . . . ?
C22B C23B C24B C19B -2.4(18) . . . . ?
O5 C27 Co1 C29 -113(40) . . . . ?
O5 C27 Co1 C28 144(40) . . . . ?
O5 C27 Co1 C1 25(41) . . . . ?
O5 C27 Co1 C2 -7(40) . . . . ?
O5 C27 Co1 Co2 42(40) . . . . ?
O7 C29 Co1 C27 7(20) . . . . ?
O7 C29 Co1 C28 114(20) . . . . ?
O7 C29 Co1 C1 -147(19) . . . . ?
O7 C29 Co1 C2 -107(20) . . . . ?
O7 C29 Co1 Co2 -105(19) . . . . ?
O6 C28 Co1 C27 161(13) . . . . ?
O6 C28 Co1 C29 61(13) . . . . ?
O6 C28 Co1 C1 -51(13) . . . . ?
O6 C28 Co1 C2 -57(13) . . . . ?
O6 C28 Co1 Co2 -102(13) . . . . ?
C2 C1 Co1 C27 -50.4(13) . . . . ?
C10 C1 Co1 C27 159.8(12) . . . . ?
Co2 C1 Co1 C27 22.5(11) . . . . ?
C2 C1 Co1 C29 84.6(9) . . . . ?
C10 C1 Co1 C29 -65.1(13) . . . . ?
Co2 C1 Co1 C29 157.6(6) . . . . ?
C2 C1 Co1 C28 -173.0(8) . . . . ?
C10 C1 Co1 C28 37.2(12) . . . . ?
Co2 C1 Co1 C28 -100.0(5) . . . . ?
C10 C1 Co1 C2 -149.7(15) . . . . ?
Co2 C1 Co1 C2 73.0(7) . . . . ?
C2 C1 Co1 Co2 -73.0(7) . . . . ?
C10 C1 Co1 Co2 137.3(13) . . . . ?
C1 C2 Co1 C27 149.6(8) . . . . ?
C3 C2 Co1 C27 -68.7(13) . . . . ?
Co2 C2 Co1 C27 76.1(7) . . . . ?
C1 C2 Co1 C29 -107.4(8) . . . . ?
C3 C2 Co1 C29 34.3(13) . . . . ?
Co2 C2 Co1 C29 179.2(6) . . . . ?
C1 C2 Co1 C28 9.6(11) . . . . ?
C3 C2 Co1 C28 151.3(11) . . . . ?
Co2 C2 Co1 C28 -63.9(8) . . . . ?
C3 C2 Co1 C1 141.7(15) . . . . ?
Co2 C2 Co1 C1 -73.5(7) . . . . ?
C1 C2 Co1 Co2 73.5(7) . . . . ?
C3 C2 Co1 Co2 -144.8(13) . . . . ?
O10 C32 Co2 C31 39(16) . . . . ?
O10 C32 Co2 C30 -69(16) . . . . ?
O10 C32 Co2 C1 -174(16) . . . . ?
O10 C32 Co2 C2 146(16) . . . . ?
O10 C32 Co2 Co1 172(15) . . . . ?
O9 C31 Co2 C32 36(17) . . . . ?
O9 C31 Co2 C30 135(17) . . . . ?
O9 C31 Co2 C1 -87(17) . . . . ?
O9 C31 Co2 C2 -71(17) . . . . ?
O9 C31 Co2 Co1 -124(17) . . . . ?
O8 C30 Co2 C32 -43(23) . . . . ?
O8 C30 Co2 C31 -144(22) . . . . ?
O8 C30 Co2 C1 62(23) . . . . ?
O8 C30 Co2 C2 79(23) . . . . ?
O8 C30 Co2 Co1 113(23) . . . . ?
C2 C1 Co2 C32 -97.5(8) . . . . ?
C10 C1 Co2 C32 49.9(12) . . . . ?
Co1 C1 Co2 C32 -171.9(5) . . . . ?
C2 C1 Co2 C31 23.9(13) . . . . ?
C10 C1 Co2 C31 171.3(11) . . . . ?
Co1 C1 Co2 C31 -50.4(10) . . . . ?
C2 C1 Co2 C30 162.8(8) . . . . ?
C10 C1 Co2 C30 -49.8(12) . . . . ?
Co1 C1 Co2 C30 88.4(6) . . . . ?
C10 C1 Co2 C2 147.4(15) . . . . ?
Co1 C1 Co2 C2 -74.4(7) . . . . ?
C2 C1 Co2 Co1 74.4(7) . . . . ?
C10 C1 Co2 Co1 -138.2(13) . . . . ?
C1 C2 Co2 C32 92.6(8) . . . . ?
C3 C2 Co2 C32 -53.1(14) . . . . ?
Co1 C2 Co2 C32 164.7(5) . . . . ?
C1 C2 Co2 C31 -164.7(8) . . . . ?
C3 C2 Co2 C31 49.5(14) . . . . ?
Co1 C2 Co2 C31 -92.6(6) . . . . ?
C1 C2 Co2 C30 -26.5(12) . . . . ?
C3 C2 Co2 C30 -172.3(12) . . . . ?
Co1 C2 Co2 C30 45.6(10) . . . . ?
C3 C2 Co2 C1 -145.7(16) . . . . ?
Co1 C2 Co2 C1 72.1(7) . . . . ?
C1 C2 Co2 Co1 -72.1(7) . . . . ?
C3 C2 Co2 Co1 142.1(14) . . . . ?
C27 Co1 Co2 C32 -149.0(11) . . . . ?
C29 Co1 Co2 C32 -35.7(15) . . . . ?
C28 Co1 Co2 C32 104.4(11) . . . . ?
C1 Co1 Co2 C32 17.4(11) . . . . ?
C2 Co1 Co2 C32 -33.8(11) . . . . ?
C27 Co1 Co2 C31 -16.1(7) . . . . ?
C29 Co1 Co2 C31 97.2(12) . . . . ?
C28 Co1 Co2 C31 -122.7(7) . . . . ?
C1 Co1 Co2 C31 150.3(7) . . . . ?
C2 Co1 Co2 C31 99.1(7) . . . . ?
C27 Co1 Co2 C30 92.6(7) . . . . ?
C29 Co1 Co2 C30 -154.1(12) . . . . ?
C28 Co1 Co2 C30 -14.0(7) . . . . ?
C1 Co1 Co2 C30 -101.0(6) . . . . ?
C2 Co1 Co2 C30 -152.3(7) . . . . ?
C27 Co1 Co2 C1 -166.4(7) . . . . ?
C29 Co1 Co2 C1 -53.1(12) . . . . ?
C28 Co1 Co2 C1 87.0(6) . . . . ?
C2 Co1 Co2 C1 -51.3(6) . . . . ?
C27 Co1 Co2 C2 -115.2(7) . . . . ?
C29 Co1 Co2 C2 -1.9(12) . . . . ?
C28 Co1 Co2 C2 138.3(6) . . . . ?
C1 Co1 Co2 C2 51.3(6) . . . . ?
O12 C34 Co3 C35 -5(20) . . . . ?
O12 C34 Co3 C33 -111(20) . . . . ?
O12 C34 Co3 C7 104(20) . . . . ?
O12 C34 Co3 C8 143(20) . . . . ?
O12 C34 Co3 Co4 118(19) . . . . ?
O16 C35 Co3 C34 131(72) . . . . ?
O16 C35 Co3 C33 -131(72) . . . . ?
O16 C35 Co3 C7 23(72) . . . . ?
O16 C35 Co3 C8 4(72) . . . . ?
O16 C35 Co3 Co4 -28(72) . . . . ?
O11 C33 Co3 C34 102(8) . . . . ?
O11 C33 Co3 C35 2(9) . . . . ?
O11 C33 Co3 C7 -136(8) . . . . ?
O11 C33 Co3 C8 -150(8) . . . . ?
O11 C33 Co3 Co4 -97(8) . . . . ?
C8 C7 Co3 C34 96.5(8) . . . . ?
C6 C7 Co3 C34 -54.3(12) . . . . ?
Co4 C7 Co3 C34 171.9(5) . . . . ?
C8 C7 Co3 C35 -160.8(8) . . . . ?
C6 C7 Co3 C35 48.4(12) . . . . ?
Co4 C7 Co3 C35 -85.4(6) . . . . ?
C8 C7 Co3 C33 -22.6(13) . . . . ?
C6 C7 Co3 C33 -173.4(10) . . . . ?
Co4 C7 Co3 C33 52.8(10) . . . . ?
C6 C7 Co3 C8 -150.8(15) . . . . ?
Co4 C7 Co3 C8 75.4(7) . . . . ?
C8 C7 Co3 Co4 -75.4(7) . . . . ?
C6 C7 Co3 Co4 133.8(12) . . . . ?
C7 C8 Co3 C34 -94.1(9) . . . . ?
C9 C8 Co3 C34 54.5(11) . . . . ?
Co4 C8 Co3 C34 -166.2(5) . . . . ?
C7 C8 Co3 C35 30.2(12) . . . . ?
C9 C8 Co3 C35 178.9(10) . . . . ?
Co4 C8 Co3 C35 -41.8(10) . . . . ?
C7 C8 Co3 C33 165.4(8) . . . . ?
C9 C8 Co3 C33 -46.0(11) . . . . ?
Co4 C8 Co3 C33 93.3(6) . . . . ?
C9 C8 Co3 C7 148.7(14) . . . . ?
Co4 C8 Co3 C7 -72.1(7) . . . . ?
C7 C8 Co3 Co4 72.1(7) . . . . ?
C9 C8 Co3 Co4 -139.2(11) . . . . ?
O15 C38 Co4 C37 -59(8) . . . . ?
O15 C38 Co4 C36 48(8) . . . . ?
O15 C38 Co4 C7 -160(7) . . . . ?
O15 C38 Co4 C8 160(7) . . . . ?
O15 C38 Co4 Co3 162(7) . . . . ?
O14 C37 Co4 C38 -18(77) . . . . ?
O14 C37 Co4 C36 -115(77) . . . . ?
O14 C37 Co4 C7 95(77) . . . . ?
O14 C37 Co4 C8 103(77) . . . . ?
O14 C37 Co4 Co3 148(77) . . . . ?
O13 C36 Co4 C38 -110(16) . . . . ?
O13 C36 Co4 C37 -10(16) . . . . ?
O13 C36 Co4 C7 115(16) . . . . ?
O13 C36 Co4 C8 142(16) . . . . ?
O13 C36 Co4 Co3 91(16) . . . . ?
C8 C7 Co4 C38 -87.3(8) . . . . ?
C6 C7 Co4 C38 66.8(12) . . . . ?
Co3 C7 Co4 C38 -162.2(5) . . . . ?
C8 C7 Co4 C37 171.5(8) . . . . ?
C6 C7 Co4 C37 -34.4(12) . . . . ?
Co3 C7 Co4 C37 96.6(5) . . . . ?
C8 C7 Co4 C36 44.2(12) . . . . ?
C6 C7 Co4 C36 -161.7(10) . . . . ?
Co3 C7 Co4 C36 -30.7(10) . . . . ?
C6 C7 Co4 C8 154.1(15) . . . . ?
Co3 C7 Co4 C8 -74.9(7) . . . . ?
C8 C7 Co4 Co3 74.9(7) . . . . ?
C6 C7 Co4 Co3 -131.0(12) . . . . ?
C7 C8 Co4 C38 106.0(8) . . . . ?
C9 C8 Co4 C38 -54.5(13) . . . . ?
Co3 C8 Co4 C38 179.1(5) . . . . ?
C7 C8 Co4 C37 -12.1(11) . . . . ?
C9 C8 Co4 C37 -172.6(11) . . . . ?
Co3 C8 Co4 C37 61.0(8) . . . . ?
C7 C8 Co4 C36 -153.0(8) . . . . ?
C9 C8 Co4 C36 46.6(13) . . . . ?
Co3 C8 Co4 C36 -79.8(6) . . . . ?
C9 C8 Co4 C7 -160.5(16) . . . . ?
Co3 C8 Co4 C7 73.1(7) . . . . ?
C7 C8 Co4 Co3 -73.1(7) . . . . ?
C9 C8 Co4 Co3 126.4(13) . . . . ?
C34 Co3 Co4 C38 29.5(16) . . . . ?
C35 Co3 Co4 C38 152.8(13) . . . . ?
C33 Co3 Co4 C38 -101.2(13) . . . . ?
C7 Co3 Co4 C38 47.7(12) . . . . ?
C8 Co3 Co4 C38 -2.2(12) . . . . ?
C34 Co3 Co4 C37 -109.8(11) . . . . ?
C35 Co3 Co4 C37 13.6(7) . . . . ?
C33 Co3 Co4 C37 119.6(7) . . . . ?
C7 Co3 Co4 C37 -91.6(6) . . . . ?
C8 Co3 Co4 C37 -141.5(6) . . . . ?
C34 Co3 Co4 C36 143.4(11) . . . . ?
C35 Co3 Co4 C36 -93.2(6) . . . . ?
C33 Co3 Co4 C36 12.8(7) . . . . ?
C7 Co3 Co4 C36 161.7(6) . . . . ?
C8 Co3 Co4 C36 111.7(6) . . . . ?
C34 Co3 Co4 C7 -18.2(12) . . . . ?
C35 Co3 Co4 C7 105.1(7) . . . . ?
C33 Co3 Co4 C7 -148.9(7) . . . . ?
C8 Co3 Co4 C7 -49.9(5) . . . . ?
C34 Co3 Co4 C8 31.7(11) . . . . ?
C35 Co3 Co4 C8 155.1(6) . . . . ?
C33 Co3 Co4 C8 -98.9(7) . . . . ?
C7 Co3 Co4 C8 49.9(5) . . . . ?
O6B C28B Co1B C27B 147(19) . . . . ?
O6B C28B Co1B C29B -115(19) . . . . ?
O6B C28B Co1B C1B 41(19) . . . . ?
O6B C28B Co1B C2B 19(20) . . . . ?
O6B C28B Co1B Co2B -10(19) . . . . ?
O5B C27B Co1B C28B -27(31) . . . . ?
O5B C27B Co1B C29B -130(30) . . . . ?
O5B C27B Co1B C1B 84(31) . . . . ?
O5B C27B Co1B C2B 123(30) . . . . ?
O5B C27B Co1B Co2B 92(30) . . . . ?
O7B C29B Co1B C28B 49(100) . . . . ?
O7B C29B Co1B C27B 146(100) . . . . ?
O7B C29B Co1B C1B -93(100) . . . . ?
O7B C29B Co1B C2B -105(100) . . . . ?
O7B C29B Co1B Co2B -51(100) . . . . ?
C2B C1B Co1B C28B -158.8(8) . . . . ?
C10B C1B Co1B C28B 49.8(12) . . . . ?
Co2B C1B Co1B C28B -83.9(6) . . . . ?
C2B C1B Co1B C27B 100.5(8) . . . . ?
C10B C1B Co1B C27B -50.9(12) . . . . ?
Co2B C1B Co1B C27B 175.4(5) . . . . ?
C2B C1B Co1B C29B -17.8(12) . . . . ?
C10B C1B Co1B C29B -169.2(10) . . . . ?
Co2B C1B Co1B C29B 57.1(9) . . . . ?
C10B C1B Co1B C2B -151.4(15) . . . . ?
Co2B C1B Co1B C2B 74.9(7) . . . . ?
C2B C1B Co1B Co2B -74.9(7) . . . . ?
C10B C1B Co1B Co2B 133.8(12) . . . . ?
C1B C2B Co1B C28B 34.6(12) . . . . ?
C3B C2B Co1B C28B -176.4(9) . . . . ?
Co2B C2B Co1B C28B -38.4(10) . . . . ?
C1B C2B Co1B C27B -89.7(8) . . . . ?
C3B C2B Co1B C27B 59.2(10) . . . . ?
Co2B C2B Co1B C27B -162.7(5) . . . . ?
C1B C2B Co1B C29B 168.7(8) . . . . ?
C3B C2B Co1B C29B -42.4(10) . . . . ?
Co2B C2B Co1B C29B 95.7(5) . . . . ?
C3B C2B Co1B C1B 148.9(13) . . . . ?
Co2B C2B Co1B C1B -73.0(7) . . . . ?
C1B C2B Co1B Co2B 73.0(7) . . . . ?
C3B C2B Co1B Co2B -138.1(10) . . . . ?
O10B C32B Co2B C30B -52(9) . . . . ?
O10B C32B Co2B C31B 53(9) . . . . ?
O10B C32B Co2B C1B -154(9) . . . . ?
O10B C32B Co2B C2B 166(9) . . . . ?
O10B C32B Co2B Co1B 170(8) . . . . ?
O8B C30B Co2B C32B -86(67) . . . . ?
O8B C30B Co2B C31B 177(100) . . . . ?
O8B C30B Co2B C1B 27(67) . . . . ?
O8B C30B Co2B C2B 35(67) . . . . ?
O8B C30B Co2B Co1B 79(67) . . . . ?
O9B C31B Co2B C32B -79(24) . . . . ?
O9B C31B Co2B C30B 19(24) . . . . ?
O9B C31B Co2B C1B 145(24) . . . . ?
O9B C31B Co2B C2B 172(24) . . . . ?
O9B C31B Co2B Co1B 120(24) . . . . ?
C2B C1B Co2B C32B -88.1(9) . . . . ?
C10B C1B Co2B C32B 62.6(13) . . . . ?
Co1B C1B Co2B C32B -163.5(5) . . . . ?
C2B C1B Co2B C30B 171.3(8) . . . . ?
C10B C1B Co2B C30B -37.9(12) . . . . ?
Co1B C1B Co2B C30B 95.9(5) . . . . ?
C2B C1B Co2B C31B 43.7(12) . . . . ?
C10B C1B Co2B C31B -165.6(10) . . . . ?
Co1B C1B Co2B C31B -31.7(10) . . . . ?
C10B C1B Co2B C2B 150.7(16) . . . . ?
Co1B C1B Co2B C2B -75.4(7) . . . . ?
C2B C1B Co2B Co1B 75.4(7) . . . . ?
C10B C1B Co2B Co1B -133.9(13) . . . . ?
C1B C2B Co2B C32B 105.0(8) . . . . ?
C3B C2B Co2B C32B -58.1(13) . . . . ?
Co1B C2B Co2B C32B 177.8(5) . . . . ?
C1B C2B Co2B C30B -12.6(11) . . . . ?
C3B C2B Co2B C30B -175.7(11) . . . . ?
Co1B C2B Co2B C30B 60.3(8) . . . . ?
C1B C2B Co2B C31B -153.6(8) . . . . ?
C3B C2B Co2B C31B 43.3(13) . . . . ?
Co1B C2B Co2B C31B -80.7(5) . . . . ?
C3B C2B Co2B C1B -163.1(16) . . . . ?
Co1B C2B Co2B C1B 72.9(7) . . . . ?
C1B C2B Co2B Co1B -72.9(7) . . . . ?
C3B C2B Co2B Co1B 124.0(13) . . . . ?
C28B Co1B Co2B C32B 152.3(12) . . . . ?
C27B Co1B Co2B C32B 34.0(15) . . . . ?
C29B Co1B Co2B C32B -103.5(13) . . . . ?
C1B Co1B Co2B C32B 44.1(13) . . . . ?
C2B Co1B Co2B C32B -5.5(12) . . . . ?
C28B Co1B Co2B C30B 15.0(6) . . . . ?
C27B Co1B Co2B C30B -103.3(11) . . . . ?
C29B Co1B Co2B C30B 119.1(6) . . . . ?
C1B Co1B Co2B C30B -93.2(6) . . . . ?
C2B Co1B Co2B C30B -142.9(6) . . . . ?
C28B Co1B Co2B C31B -90.4(6) . . . . ?
C27B Co1B Co2B C31B 151.3(11) . . . . ?
C29B Co1B Co2B C31B 13.8(6) . . . . ?
C1B Co1B Co2B C31B 161.4(6) . . . . ?
C2B Co1B Co2B C31B 111.8(6) . . . . ?
C28B Co1B Co2B C1B 108.2(6) . . . . ?
C27B Co1B Co2B C1B -10.1(11) . . . . ?
C29B Co1B Co2B C1B -147.7(6) . . . . ?
C2B Co1B Co2B C1B -49.6(5) . . . . ?
C28B Co1B Co2B C2B 157.8(6) . . . . ?
C27B Co1B Co2B C2B 39.5(11) . . . . ?
C29B Co1B Co2B C2B -98.0(6) . . . . ?
C1B Co1B Co2B C2B 49.6(5) . . . . ?
O12B C34B Co3B C33B -77(16) . . . . ?
O12B C34B Co3B C35B -179(100) . . . . ?
O12B C34B Co3B C6B 30(16) . . . . ?
O12B C34B Co3B C5B 51(16) . . . . ?
O12B C34B Co3B Co4B 81(16) . . . . ?
O11B C33B Co3B C34B -133(55) . . . . ?
O11B C33B Co3B C35B -22(55) . . . . ?
O11B C33B Co3B C6B 119(55) . . . . ?
O11B C33B Co3B C5B 79(55) . . . . ?
O11B C33B Co3B Co4B 108(55) . . . . ?
O13B C35B Co3B C34B -178(10) . . . . ?
O13B C35B Co3B C33B 81(11) . . . . ?
O13B C35B Co3B C6B -39(11) . . . . ?
O13B C35B Co3B C5B -27(11) . . . . ?
O13B C35B Co3B Co4B -79(11) . . . . ?
C5B C6B Co3B C34B 158.8(9) . . . . ?
C7B C6B Co3B C34B -58.5(13) . . . . ?
Co4B C6B Co3B C34B 85.0(7) . . . . ?
C5B C6B Co3B C33B -99.7(8) . . . . ?
C7B C6B Co3B C33B 43.0(12) . . . . ?
Co4B C6B Co3B C33B -173.6(5) . . . . ?
C5B C6B Co3B C35B 19.3(12) . . . . ?
C7B C6B Co3B C35B 162.0(11) . . . . ?
Co4B C6B Co3B C35B -54.6(9) . . . . ?
C7B C6B Co3B C5B 142.7(15) . . . . ?
Co4B C6B Co3B C5B -73.8(7) . . . . ?
C5B C6B Co3B Co4B 73.8(7) . . . . ?
C7B C6B Co3B Co4B -143.4(13) . . . . ?
C6B C5B Co3B C34B -32.9(13) . . . . ?
C4B C5B Co3B C34B 175.3(12) . . . . ?
Co4B C5B Co3B C34B 40.2(11) . . . . ?
C6B C5B Co3B C33B 91.4(9) . . . . ?
C4B C5B Co3B C33B -60.4(12) . . . . ?
Co4B C5B Co3B C33B 164.5(5) . . . . ?
C6B C5B Co3B C35B -166.4(9) . . . . ?
C4B C5B Co3B C35B 41.8(12) . . . . ?
Co4B C5B Co3B C35B -93.3(6) . . . . ?
C4B C5B Co3B C6B -151.8(15) . . . . ?
Co4B C5B Co3B C6B 73.1(7) . . . . ?
C6B C5B Co3B Co4B -73.1(7) . . . . ?
C4B C5B Co3B Co4B 135.1(12) . . . . ?
O14B C36B Co4B C38B -104(30) . . . . ?
O14B C36B Co4B C37B -2(30) . . . . ?
O14B C36B Co4B C6B 153(30) . . . . ?
O14B C36B Co4B C5B 130(30) . . . . ?
O14B C36B Co4B Co3B 101(30) . . . . ?
O16B C38B Co4B C36B -39(24) . . . . ?
O16B C38B Co4B C37B -146(24) . . . . ?
O16B C38B Co4B C6B 72(24) . . . . ?
O16B C38B Co4B C5B 112(24) . . . . ?
O16B C38B Co4B Co3B 81(24) . . . . ?
O15B C37B Co4B C36B 168(34) . . . . ?
O15B C37B Co4B C38B -93(34) . . . . ?
O15B C37B Co4B C6B 24(35) . . . . ?
O15B C37B Co4B C5B 14(34) . . . . ?
O15B C37B Co4B Co3B 66(34) . . . . ?
C5B C6B Co4B C36B -159.0(8) . . . . ?
C7B C6B Co4B C36B 54.3(14) . . . . ?
Co3B C6B Co4B C36B -85.1(6) . . . . ?
C5B C6B Co4B C38B 100.5(8) . . . . ?
C7B C6B Co4B C38B -46.2(13) . . . . ?
Co3B C6B Co4B C38B 174.4(5) . . . . ?
C5B C6B Co4B C37B -16.0(12) . . . . ?
C7B C6B Co4B C37B -162.7(11) . . . . ?
Co3B C6B Co4B C37B 57.9(8) . . . . ?
C7B C6B Co4B C5B -146.7(16) . . . . ?
Co3B C6B Co4B C5B 73.9(7) . . . . ?
C5B C6B Co4B Co3B -73.9(7) . . . . ?
C7B C6B Co4B Co3B 139.4(14) . . . . ?
C6B C5B Co4B C36B 35.3(13) . . . . ?
C4B C5B Co4B C36B -174.1(11) . . . . ?
Co3B C5B Co4B C36B -38.0(11) . . . . ?
C6B C5B Co4B C38B -88.2(8) . . . . ?
C4B C5B Co4B C38B 62.3(12) . . . . ?
Co3B C5B Co4B C38B -161.6(5) . . . . ?
C6B C5B Co4B C37B 169.0(8) . . . . ?
C4B C5B Co4B C37B -40.4(12) . . . . ?
Co3B C5B Co4B C37B 95.6(5) . . . . ?
C4B C5B Co4B C6B 150.6(15) . . . . ?
Co3B C5B Co4B C6B -73.4(7) . . . . ?
C6B C5B Co4B Co3B 73.4(7) . . . . ?
C4B C5B Co4B Co3B -136.1(12) . . . . ?
C34B Co3B Co4B C36B 3.3(7) . . . . ?
C33B Co3B Co4B C36B 122.7(12) . . . . ?
C35B Co3B Co4B C36B -107.1(7) . . . . ?
C6B Co3B Co4B C36B 108.3(7) . . . . ?
C5B Co3B Co4B C36B 158.7(7) . . . . ?
C34B Co3B Co4B C38B -116.3(11) . . . . ?
C33B Co3B Co4B C38B 3.0(15) . . . . ?
C35B Co3B Co4B C38B 133.3(11) . . . . ?
C6B Co3B Co4B C38B -11.4(10) . . . . ?
C5B Co3B Co4B C38B 39.0(10) . . . . ?
C34B Co3B Co4B C37B 110.9(7) . . . . ?
C33B Co3B Co4B C37B -129.7(12) . . . . ?
C35B Co3B Co4B C37B 0.5(7) . . . . ?
C6B Co3B Co4B C37B -144.1(6) . . . . ?
C5B Co3B Co4B C37B -93.7(6) . . . . ?
C34B Co3B Co4B C6B -105.0(7) . . . . ?
C33B Co3B Co4B C6B 14.4(12) . . . . ?
C35B Co3B Co4B C6B 144.7(7) . . . . ?
C5B Co3B Co4B C6B 50.4(5) . . . . ?
C34B Co3B Co4B C5B -155.4(7) . . . . ?
C33B Co3B Co4B C5B -36.0(12) . . . . ?
C35B Co3B Co4B C5B 94.3(7) . . . . ?
C6B Co3B Co4B C5B -50.4(5) . . . . ?
C15 C14 O1 C17 176.5(11) . . . . ?
C13 C14 O1 C17 -3.7(18) . . . . ?
C16 C15 O2 C18 -4.4(17) . . . . ?
C14 C15 O2 C18 -178.7(10) . . . . ?
C22 C23 O3 C25 179.3(12) . . . . ?
C24 C23 O3 C25 2.9(17) . . . . ?
C21 C22 O4 C26 15(2) . . . . ?
C23 C22 O4 C26 -170.0(13) . . . . ?
C13B C14B O1B C17B -171.8(11) . . . . ?
C15B C14B O1B C17B 12.1(18) . . . . ?
C14B C13B O2B C18B -176.3(11) . . . . ?
C12B C13B O2B C18B 4.7(16) . . . . ?
C24B C23B O3B C25B 1.4(19) . . . . ?
C22B C23B O3B C25B -177.9(10) . . . . ?
C21B C22B O4B C26B -7.7(18) . . . . ?
C23B C22B O4B C26B 170.3(11) . . . . ?
